data_4330514
loop_
_publ_author_name
'XiaoLiang Zhao'
'Di Sun'
'Shuai Yuan'
'Shengyu Feng'
'Rong Cao'
'Daqiang Yuan'
'Suna Wang'
'Jianmin Dou'
'Daofeng Sun'

_publ_section_title
;
 Comparison of the Effect of Functional Groups on Gas-Uptake Capacities by
 Fixing the Volumes of Cages A and B and Modifying the Inner Wall of Cage
 C in rht-Type MOFs
;
_journal_name_full 'Inorganic Chemistry'
_journal_page_first 10350
_journal_page_last 10355
_journal_paper_doi 10.1021/ic3015207
_journal_volume 51
_journal_year 2012
_chemical_formula_sum 'C46 H21 Cu3 O15 Si'
_chemical_formula_weight 1032.34
_chemical_name_systematic
;
 ? 
;
_space_group_IT_number 225
_symmetry_cell_setting cubic
_symmetry_space_group_name_Hall '-F 4 2 3'
_symmetry_space_group_name_H-M 'F m -3 m'
_atom_sites_solution_hydrogens geom
_atom_sites_solution_primary direct
_atom_sites_solution_secondary difmap
_audit_creation_method SHELXL-97
_cell_angle_alpha 90.00
_cell_angle_beta 90.00
_cell_angle_gamma 90.00
_cell_formula_units_Z 32
_cell_length_a 43.5592(7)
_cell_length_b 43.5592(7)
_cell_length_c 43.5592(7)
_cell_measurement_reflns_used 4821
_cell_measurement_temperature 140(2)
_cell_measurement_theta_max 61.2703
_cell_measurement_theta_min 3.3623
_cell_volume 82649(2)
_computing_cell_refinement
;
CrysAlisPro, Agilent Technologies,
Version 1.171.35.15 (release 03-08-2011 CrysAlis171 .NET)
(compiled Aug  3 2011,13:03:54)
;
_computing_data_collection
;
CrysAlisPro, Agilent Technologies,
Version 1.171.35.15 (release 03-08-2011 CrysAlis171 .NET)
(compiled Aug  3 2011,13:03:54)
;
_computing_data_reduction
;
CrysAlisPro, Agilent Technologies,
Version 1.171.35.15 (release 03-08-2011 CrysAlis171 .NET)
(compiled Aug  3 2011,13:03:54)
;
_computing_structure_refinement 'SHELXL-97 (Sheldrick, 2008)'
_computing_structure_solution 'SHELXS-97 (Sheldrick, 2008)'
_diffrn_ambient_temperature 140(2)
_diffrn_detector_area_resol_mean 16.0355
_diffrn_measured_fraction_theta_full 0.993
_diffrn_measured_fraction_theta_max 0.993
_diffrn_measurement_device_type 'Xcalibur, Eos, Gemini'
_diffrn_measurement_method 'phi and omega scans'
_diffrn_radiation_monochromator graphite
_diffrn_radiation_source 'Enhance (Cu) x-ray Source'
_diffrn_radiation_type CuK\a
_diffrn_radiation_wavelength 1.54178
_diffrn_reflns_av_R_equivalents 0.0785
_diffrn_reflns_av_sigmaI/netI 0.0224
_diffrn_reflns_limit_h_max 48
_diffrn_reflns_limit_h_min -29
_diffrn_reflns_limit_k_max 42
_diffrn_reflns_limit_k_min -48
_diffrn_reflns_limit_l_max 49
_diffrn_reflns_limit_l_min -37
_diffrn_reflns_number 44321
_diffrn_reflns_theta_full 61.35
_diffrn_reflns_theta_max 61.35
_diffrn_reflns_theta_min 3.36
_exptl_absorpt_coefficient_mu 1.088
_exptl_absorpt_correction_T_max 0.9085
_exptl_absorpt_correction_T_min 0.8897
_exptl_absorpt_correction_type multi-scan
_exptl_absorpt_process_details
;
CrysAlisPro, Agilent Technologies,
Version 1.171.35.21 (release 20-01-2012 CrysAlis171 .NET)
(compiled Jan 23 2012,18:06:46)
empirical absorption correction using spherical harmonics,
 implemented in SCALE3 ABSPACK scaling algorithm. 
;
_exptl_crystal_colour green
_exptl_crystal_density_diffrn 0.664
_exptl_crystal_description prism
_exptl_crystal_F_000 16576
_exptl_crystal_size_max 0.11
_exptl_crystal_size_mid 0.10
_exptl_crystal_size_min 0.09
_platon_squeeze_details
;
;
_refine_diff_density_max 0.874
_refine_diff_density_min -0.457
_refine_diff_density_rms 0.085
_refine_ls_extinction_method none
_refine_ls_goodness_of_fit_ref 1.584
_refine_ls_hydrogen_treatment constr
_refine_ls_matrix_type full
_refine_ls_number_parameters 132
_refine_ls_number_reflns 3132
_refine_ls_number_restraints 75
_refine_ls_restrained_S_all 1.578
_refine_ls_R_factor_all 0.1120
_refine_ls_R_factor_gt 0.1041
_refine_ls_shift/su_max 0.000
_refine_ls_shift/su_mean 0.000
_refine_ls_structure_factor_coef Fsqd
_refine_ls_weighting_details 'calc w=1/[\s^2^(Fo^2^)+(0.2000P)^2^+0.0000P] where P=(Fo^2^+2Fc^2^)/3'
_refine_ls_weighting_scheme calc
_refine_ls_wR_factor_gt 0.3684
_refine_ls_wR_factor_ref 0.3786
_reflns_number_gt 2600
_reflns_number_total 3132
_reflns_threshold_expression >2sigma(I)
_cod_data_source_file ic3015207_si_002_3.cif
_cod_data_source_block SDU-8
_cod_database_code 4330514

loop_
_symmetry_equiv_pos_as_xyz
'x, y, z'
'-y, x, z'
'-x, -y, z'
'y, -x, z'
'x, -z, y'
'x, -y, -z'
'x, z, -y'
'z, y, -x'
'-x, y, -z'
'-z, y, x'
'z, x, y'
'y, z, x'
'-y, -z, x'
'z, -x, -y'
'-y, z, -x'
'-z, -x, y'
'-z, x, -y'
'y, -z, -x'
'y, x, -z'
'-y, -x, -z'
'-x, z, y'
'-x, -z, -y'
'z, -y, x'
'-z, -y, -x'
'x, y+1/2, z+1/2'
'-y, x+1/2, z+1/2'
'-x, -y+1/2, z+1/2'
'y, -x+1/2, z+1/2'
'x, -z+1/2, y+1/2'
'x, -y+1/2, -z+1/2'
'x, z+1/2, -y+1/2'
'z, y+1/2, -x+1/2'
'-x, y+1/2, -z+1/2'
'-z, y+1/2, x+1/2'
'z, x+1/2, y+1/2'
'y, z+1/2, x+1/2'
'-y, -z+1/2, x+1/2'
'z, -x+1/2, -y+1/2'
'-y, z+1/2, -x+1/2'
'-z, -x+1/2, y+1/2'
'-z, x+1/2, -y+1/2'
'y, -z+1/2, -x+1/2'
'y, x+1/2, -z+1/2'
'-y, -x+1/2, -z+1/2'
'-x, z+1/2, y+1/2'
'-x, -z+1/2, -y+1/2'
'z, -y+1/2, x+1/2'
'-z, -y+1/2, -x+1/2'
'x+1/2, y, z+1/2'
'-y+1/2, x, z+1/2'
'-x+1/2, -y, z+1/2'
'y+1/2, -x, z+1/2'
'x+1/2, -z, y+1/2'
'x+1/2, -y, -z+1/2'
'x+1/2, z, -y+1/2'
'z+1/2, y, -x+1/2'
'-x+1/2, y, -z+1/2'
'-z+1/2, y, x+1/2'
'z+1/2, x, y+1/2'
'y+1/2, z, x+1/2'
'-y+1/2, -z, x+1/2'
'z+1/2, -x, -y+1/2'
'-y+1/2, z, -x+1/2'
'-z+1/2, -x, y+1/2'
'-z+1/2, x, -y+1/2'
'y+1/2, -z, -x+1/2'
'y+1/2, x, -z+1/2'
'-y+1/2, -x, -z+1/2'
'-x+1/2, z, y+1/2'
'-x+1/2, -z, -y+1/2'
'z+1/2, -y, x+1/2'
'-z+1/2, -y, -x+1/2'
'x+1/2, y+1/2, z'
'-y+1/2, x+1/2, z'
'-x+1/2, -y+1/2, z'
'y+1/2, -x+1/2, z'
'x+1/2, -z+1/2, y'
'x+1/2, -y+1/2, -z'
'x+1/2, z+1/2, -y'
'z+1/2, y+1/2, -x'
'-x+1/2, y+1/2, -z'
'-z+1/2, y+1/2, x'
'z+1/2, x+1/2, y'
'y+1/2, z+1/2, x'
'-y+1/2, -z+1/2, x'
'z+1/2, -x+1/2, -y'
'-y+1/2, z+1/2, -x'
'-z+1/2, -x+1/2, y'
'-z+1/2, x+1/2, -y'
'y+1/2, -z+1/2, -x'
'y+1/2, x+1/2, -z'
'-y+1/2, -x+1/2, -z'
'-x+1/2, z+1/2, y'
'-x+1/2, -z+1/2, -y'
'z+1/2, -y+1/2, x'
'-z+1/2, -y+1/2, -x'
'-x, -y, -z'
'y, -x, -z'
'x, y, -z'
'-y, x, -z'
'-x, z, -y'
'-x, y, z'
'-x, -z, y'
'-z, -y, x'
'x, -y, z'
'z, -y, -x'
'-z, -x, -y'
'-y, -z, -x'
'y, z, -x'
'-z, x, y'
'y, -z, x'
'z, x, -y'
'z, -x, y'
'-y, z, x'
'-y, -x, z'
'y, x, z'
'x, -z, -y'
'x, z, y'
'-z, y, -x'
'z, y, x'
'-x, -y+1/2, -z+1/2'
'y, -x+1/2, -z+1/2'
'x, y+1/2, -z+1/2'
'-y, x+1/2, -z+1/2'
'-x, z+1/2, -y+1/2'
'-x, y+1/2, z+1/2'
'-x, -z+1/2, y+1/2'
'-z, -y+1/2, x+1/2'
'x, -y+1/2, z+1/2'
'z, -y+1/2, -x+1/2'
'-z, -x+1/2, -y+1/2'
'-y, -z+1/2, -x+1/2'
'y, z+1/2, -x+1/2'
'-z, x+1/2, y+1/2'
'y, -z+1/2, x+1/2'
'z, x+1/2, -y+1/2'
'z, -x+1/2, y+1/2'
'-y, z+1/2, x+1/2'
'-y, -x+1/2, z+1/2'
'y, x+1/2, z+1/2'
'x, -z+1/2, -y+1/2'
'x, z+1/2, y+1/2'
'-z, y+1/2, -x+1/2'
'z, y+1/2, x+1/2'
'-x+1/2, -y, -z+1/2'
'y+1/2, -x, -z+1/2'
'x+1/2, y, -z+1/2'
'-y+1/2, x, -z+1/2'
'-x+1/2, z, -y+1/2'
'-x+1/2, y, z+1/2'
'-x+1/2, -z, y+1/2'
'-z+1/2, -y, x+1/2'
'x+1/2, -y, z+1/2'
'z+1/2, -y, -x+1/2'
'-z+1/2, -x, -y+1/2'
'-y+1/2, -z, -x+1/2'
'y+1/2, z, -x+1/2'
'-z+1/2, x, y+1/2'
'y+1/2, -z, x+1/2'
'z+1/2, x, -y+1/2'
'z+1/2, -x, y+1/2'
'-y+1/2, z, x+1/2'
'-y+1/2, -x, z+1/2'
'y+1/2, x, z+1/2'
'x+1/2, -z, -y+1/2'
'x+1/2, z, y+1/2'
'-z+1/2, y, -x+1/2'
'z+1/2, y, x+1/2'
'-x+1/2, -y+1/2, -z'
'y+1/2, -x+1/2, -z'
'x+1/2, y+1/2, -z'
'-y+1/2, x+1/2, -z'
'-x+1/2, z+1/2, -y'
'-x+1/2, y+1/2, z'
'-x+1/2, -z+1/2, y'
'-z+1/2, -y+1/2, x'
'x+1/2, -y+1/2, z'
'z+1/2, -y+1/2, -x'
'-z+1/2, -x+1/2, -y'
'-y+1/2, -z+1/2, -x'
'y+1/2, z+1/2, -x'
'-z+1/2, x+1/2, y'
'y+1/2, -z+1/2, x'
'z+1/2, x+1/2, -y'
'z+1/2, -x+1/2, y'
'-y+1/2, z+1/2, x'
'-y+1/2, -x+1/2, z'
'y+1/2, x+1/2, z'
'x+1/2, -z+1/2, -y'
'x+1/2, z+1/2, y'
'-z+1/2, y+1/2, -x'
'z+1/2, y+1/2, x'

loop_
_atom_site_label
_atom_site_type_symbol
_atom_site_fract_x
_atom_site_fract_y
_atom_site_fract_z
_atom_site_U_iso_or_equiv
_atom_site_adp_type
_atom_site_occupancy
_atom_site_symmetry_multiplicity
_atom_site_calc_flag
_atom_site_refinement_flags
Cu1 Cu 0.5000 0.32799(2) 0.17201(2) 0.0666(6) Uani 1 4 d S
Si1 Si 0.38238(11) 0.11762(11) 0.11762(11) 0.136(2) Uani 1 6 d SD
O1 O 0.46856(10) 0.30913(9) 0.14649(10) 0.0914(12) Uani 1 1 d .
C1 C 0.45933(12) 0.32138(14) 0.12183(13) 0.0789(14) Uani 1 1 d .
Cu2 Cu 0.5000 0.37084(2) 0.12916(2) 0.0727(6) Uani 1 4 d S
O2 O 0.46842(9) 0.34551(8) 0.11013(8) 0.0787(10) Uani 1 1 d .
C2 C 0.41967(13) 0.31882(18) 0.08033(13) 0.0784(19) Uani 1 2 d S
H2 H 0.4270 0.3380 0.0730 0.094 Uiso 1 2 calc SR
O3 O 0.5000 0.29359(13) 0.20641(13) 0.112(3) Uani 1 4 d S
C3 C 0.43403(16) 0.30526(17) 0.10499(16) 0.102(2) Uani 1 1 d .
O4 O 0.5000 0.40620(14) 0.09380(14) 0.191(8) Uani 1 4 d S
C4 C 0.4271(2) 0.2734(2) 0.1118(2) 0.122(2) Uani 1 1 d U
H4 H 0.4373 0.2635 0.1284 0.146 Uiso 1 1 calc R
C5 C 0.4056(2) 0.2569(3) 0.0944(2) 0.116(3) Uani 1 2 d SU
C6 C 0.39993(17) 0.2228(2) 0.10007(17) 0.123(3) Uani 1 2 d SDU
C7 C 0.4004(2) 0.2112(3) 0.1302(3) 0.120(5) Uani 0.50 1 d PDU
H7A H 0.4033 0.2246 0.1474 0.144 Uiso 0.50 1 d PR
C8 C 0.3954(3) 0.1803(3) 0.1354(3) 0.120(5) Uani 0.50 1 d PDU
H8A H 0.3952 0.1722 0.1558 0.144 Uiso 0.50 1 d PR
C9 C 0.38971(19) 0.1598(2) 0.11029(19) 0.127(3) Uani 1 2 d SDU
C10 C 0.3894(3) 0.1716(3) 0.0805(3) 0.151(7) Uani 0.50 1 d PDU
H10A H 0.3865 0.1582 0.0634 0.181 Uiso 0.50 1 d PR
C11 C 0.3944(3) 0.2028(3) 0.0753(3) 0.133(5) Uani 0.50 1 d PDU
H11A H 0.3947 0.2108 0.0548 0.160 Uiso 0.50 1 d PR
C12 C 0.4079(2) 0.0921(2) 0.0921(2) 0.138(4) Uani 1 6 d SDU
C13 C 0.4303(3) 0.1048(10) 0.0697(3) 0.68(9) Uiso 0.67 2 d SPD
C14 C 0.4116(3) 0.1253(10) 0.0511(3) 0.25(5) Uiso 0.17 1 d PR

loop_
_atom_site_aniso_label
_atom_site_aniso_U_11
_atom_site_aniso_U_22
_atom_site_aniso_U_33
_atom_site_aniso_U_23
_atom_site_aniso_U_13
_atom_site_aniso_U_12
Cu1 0.0662(9) 0.0669(7) 0.0669(7) 0.0092(6) 0.000 0.000
Si1 0.136(2) 0.136(2) 0.136(2) 0.038(3) -0.038(3) -0.038(3)
O1 0.098(3) 0.083(2) 0.093(3) 0.015(2) -0.032(2) -0.011(2)
C1 0.061(3) 0.095(4) 0.081(3) 0.005(3) -0.013(2) 0.004(2)
Cu2 0.0828(10) 0.0676(7) 0.0676(7) 0.0099(6) 0.000 0.000
O2 0.088(2) 0.076(2) 0.072(2) 0.0063(17) -0.0184(17) -0.0045(18)
C2 0.078(3) 0.079(4) 0.078(3) -0.001(3) -0.010(4) 0.001(3)
O3 0.140(8) 0.098(4) 0.098(4) 0.034(5) 0.000 0.000
C3 0.096(4) 0.110(5) 0.100(4) 0.021(4) -0.030(3) -0.029(4)
O4 0.41(3) 0.082(4) 0.082(4) 0.034(5) 0.000 0.000
C4 0.117(4) 0.128(4) 0.119(4) 0.010(3) -0.014(3) -0.013(3)
C5 0.114(3) 0.120(5) 0.114(3) 0.003(3) -0.006(4) -0.003(3)
C6 0.124(4) 0.121(5) 0.124(4) 0.004(3) -0.002(4) -0.004(3)
C7 0.124(6) 0.121(6) 0.116(6) 0.002(4) 0.000(4) -0.004(4)
C8 0.122(6) 0.119(6) 0.119(6) 0.004(4) -0.001(4) -0.006(4)
C9 0.124(4) 0.131(5) 0.124(4) 0.005(3) -0.006(4) -0.005(3)
C10 0.153(8) 0.149(8) 0.152(8) 0.003(5) -0.004(5) -0.003(5)
C11 0.138(7) 0.128(7) 0.133(7) 0.004(5) -0.004(5) -0.006(5)
C12 0.138(4) 0.138(4) 0.138(4) 0.000(3) 0.000(3) 0.000(3)

loop_
_atom_type_symbol
_atom_type_description
_atom_type_scat_dispersion_real
_atom_type_scat_dispersion_imag
_atom_type_scat_source
C C 0.0181 0.0091 'International Tables Vol C Tables 4.2.6.8 and 6.1.1.4'
H H 0.0000 0.0000 'International Tables Vol C Tables 4.2.6.8 and 6.1.1.4'
O O 0.0492 0.0322 'International Tables Vol C Tables 4.2.6.8 and 6.1.1.4'
Si Si 0.2541 0.3302 'International Tables Vol C Tables 4.2.6.8 and 6.1.1.4'
Cu Cu -1.9646 0.5888 'International Tables Vol C Tables 4.2.6.8 and 6.1.1.4'

loop_
_geom_angle_atom_site_label_1
_geom_angle_atom_site_label_2
_geom_angle_atom_site_label_3
_geom_angle
_geom_angle_site_symmetry_1
_geom_angle_site_symmetry_3
O1 Cu1 O1 167.9(2) . 46_655
O1 Cu1 O1 89.2(3) . 141
O1 Cu1 O1 89.5(3) 46_655 141
O1 Cu1 O1 89.5(3) . 102_655
O1 Cu1 O1 89.2(3) 46_655 102_655
O1 Cu1 O1 167.9(2) 141 102_655
O1 Cu1 O3 96.05(12) . .
O1 Cu1 O3 96.05(12) 46_655 .
O1 Cu1 O3 96.05(12) 141 .
O1 Cu1 O3 96.05(12) 102_655 .
O1 Cu1 Cu2 83.95(12) . .
O1 Cu1 Cu2 83.95(12) 46_655 .
O1 Cu1 Cu2 83.95(12) 141 .
O1 Cu1 Cu2 83.95(12) 102_655 .
O3 Cu1 Cu2 180.0(2) . .
C9 Si1 C9 107.4(5) . 63
C9 Si1 C9 107.4(5) . 88
C9 Si1 C9 107.4(5) 63 88
C9 Si1 C12 111.5(4) . .
C9 Si1 C12 111.5(4) 63 .
C9 Si1 C12 111.5(4) 88 .
C1 O1 Cu1 122.1(4) . .
O2 C1 O1 127.5(5) . .
O2 C1 C3 115.7(5) . .
O1 C1 C3 116.8(5) . .
O2 Cu2 O2 89.8(2) 46_655 141
O2 Cu2 O2 89.1(2) 46_655 102_655
O2 Cu2 O2 168.6(2) 141 102_655
O2 Cu2 O2 168.6(2) 46_655 .
O2 Cu2 O2 89.1(2) 141 .
O2 Cu2 O2 89.8(2) 102_655 .
O2 Cu2 O4 95.70(11) 46_655 .
O2 Cu2 O4 95.70(11) 141 .
O2 Cu2 O4 95.70(11) 102_655 .
O2 Cu2 O4 95.70(11) . .
O2 Cu2 Cu1 84.30(11) 46_655 .
O2 Cu2 Cu1 84.30(11) 141 .
O2 Cu2 Cu1 84.30(11) 102_655 .
O2 Cu2 Cu1 84.30(11) . .
O4 Cu2 Cu1 180.0(2) . .
C1 O2 Cu2 122.2(3) . .
C3 C2 C3 121.7(8) 167 .
C2 C3 C4 118.4(6) . .
C2 C3 C1 121.0(6) . .
C4 C3 C1 120.1(6) . .
C5 C4 C3 121.2(8) . .
C4 C5 C4 117.4(11) 167 .
C4 C5 C6 121.3(6) 167 .
C4 C5 C6 121.3(6) . .
C7 C6 C7 84.1(9) 167 .
C7 C6 C11 119.7(8) 167 167
C7 C6 C11 66.9(8) . 167
C7 C6 C11 66.9(8) 167 .
C7 C6 C11 119.7(8) . .
C11 C6 C11 83.0(9) 167 .
C7 C6 C5 119.9(7) 167 .
C7 C6 C5 119.9(7) . .
C11 C6 C5 120.4(7) 167 .
C11 C6 C5 120.4(7) . .
C8 C7 C6 120.2(9) . .
C8 C7 C11 89.5(7) . 167
C6 C7 C11 56.7(7) . 167
C8 C7 C7 90.4(5) . 167
C6 C7 C7 47.9(4) . 167
C11 C7 C7 89.7(5) 167 167
C7 C8 C9 120.5(9) . .
C7 C8 C10 91.0(7) . 167
C9 C8 C10 55.5(7) . 167
C7 C8 C8 89.6(5) . 167
C9 C8 C8 48.6(4) . 167
C10 C8 C8 89.1(6) 167 167
C10 C9 C10 83.3(10) . 167
C10 C9 C8 118.7(9) . .
C10 C9 C8 66.5(8) 167 .
C10 C9 C8 66.5(8) . 167
C10 C9 C8 118.7(9) 167 167
C8 C9 C8 82.9(9) . 167
C10 C9 Si1 120.9(7) . .
C10 C9 Si1 120.9(7) 167 .
C8 C9 Si1 120.4(7) . .
C8 C9 Si1 120.4(7) 167 .
C9 C10 C11 120.7(10) . .
C9 C10 C8 58.1(7) . 167
C11 C10 C8 88.9(7) . 167
C9 C10 C10 48.4(5) . 167
C11 C10 C10 90.3(6) . 167
C8 C10 C10 90.9(6) 167 167
C10 C11 C6 120.3(9) . .
C10 C11 C7 90.6(7) . 167
C6 C11 C7 56.5(7) . 167
C10 C11 C11 89.7(6) . 167
C6 C11 C11 48.5(5) . 167
C7 C11 C11 90.3(5) 167 167
C13 C12 C13 93(3) . 63
C13 C12 C13 93(3) . 88
C13 C12 C13 93(3) 63 88
C13 C12 Si1 122.9(18) . .
C13 C12 Si1 122.9(18) 63 .
C13 C12 Si1 122.9(18) 88 .
C14 C13 C14 104.4 167 .
C14 C13 C12 103.1(11) 167 .
C14 C13 C12 103.1(11) . .

loop_
_geom_bond_atom_site_label_1
_geom_bond_atom_site_label_2
_geom_bond_distance
_geom_bond_site_symmetry_2
Cu1 O1 1.946(4) .
Cu1 O1 1.946(4) 46_655
Cu1 O1 1.946(4) 141
Cu1 O1 1.946(4) 102_655
Cu1 O3 2.119(8) .
Cu1 Cu2 2.6394(19) .
Si1 C9 1.891(10) .
Si1 C9 1.891(10) 63
Si1 C9 1.891(10) 88
Si1 C12 1.924(16) .
O1 C1 1.265(7) .
C1 O2 1.233(7) .
C1 C3 1.498(8) .
Cu2 O2 1.948(4) 46_655
Cu2 O2 1.948(4) 141
Cu2 O2 1.948(4) 102_655
Cu2 O2 1.948(4) .
Cu2 O4 2.178(9) .
C2 C3 1.377(7) 167
C2 C3 1.377(7) .
C3 C4 1.452(11) .
C4 C5 1.403(10) .
C5 C4 1.403(10) 167
C5 C6 1.525(15) .
C6 C7 1.406(12) 167
C6 C7 1.406(12) .
C6 C11 1.410(13) 167
C6 C11 1.410(13) .
C7 C8 1.381(13) .
C7 C11 1.551(17) 167
C7 C7 1.88(2) 167
C8 C9 1.437(12) .
C8 C10 1.552(17) 167
C8 C8 1.90(2) 167
C9 C10 1.395(13) .
C9 C10 1.395(13) 167
C9 C8 1.437(12) 167
C10 C11 1.395(14) .
C10 C8 1.552(17) 167
C10 C10 1.85(2) 167
C11 C7 1.551(17) 167
C11 C11 1.87(2) 167
C12 C13 1.484(19) .
C12 C13 1.485(19) 63
C12 C13 1.485(19) 88
C13 C14 1.4544 167
C13 C14 1.4545 .

loop_
_platon_squeeze_void_nr
_platon_squeeze_void_average_x
_platon_squeeze_void_average_y
_platon_squeeze_void_average_z
_platon_squeeze_void_volume
_platon_squeeze_void_count_electrons
_platon_squeeze_void_content
1 -0.008 -0.016 -0.010 58651 22476 ' '
